data_1529261
loop_
_publ_author_name
'Dange, Nitin S.'
'Stepherson, Jacob R.'
'Ayala, Caitlan E.'
'Fronczek, Frank R.'
'Kartika, Rendy'

_publ_section_title
;
 Cooperative benzylic--oxyallylic stabilized cations: regioselective
 construction of \a-quaternary centers in ketone-derived compounds
;
_journal_issue 11
_journal_name_full 'Chem. Sci.'
_journal_page_first 6312
_journal_paper_doi 10.1039/C5SC01914A
_journal_volume 6
_journal_year 2015
_chemical_formula_moiety 'C20 H19 N O'
_chemical_formula_sum 'C20 H19 N O'
_chemical_formula_weight 306.60
_chemical_name_systematic
; 
 ? 
;
_space_group_IT_number 148
_symmetry_cell_setting trigonal
_symmetry_space_group_name_Hall '-R 3'
_symmetry_space_group_name_H-M 'R -3 :H'
_atom_sites_solution_hydrogens geom
_atom_sites_solution_primary direct
_atom_sites_solution_secondary difmap
_audit_creation_method SHELXL-97
_audit_update_record
;
2015-04-01 deposited with the CCDC.
2015-07-22 downloaded from the CCDC.
;
_cell_angle_alpha 90
_cell_angle_beta 90
_cell_angle_gamma 120
_cell_formula_units_Z 18
_cell_length_a 25.0795(18)
_cell_length_b 25.0795(18)
_cell_length_c 13.9752(13)
_cell_measurement_reflns_used 3430
_cell_measurement_temperature 135.0(5)
_cell_measurement_theta_max 26.39
_cell_measurement_theta_min 2.37
_cell_volume 7612.5(10)
_computing_cell_refinement 'Bruker SAINT'
_computing_data_collection 'Bruker APEX2'
_computing_data_reduction 'Bruker SAINT'
_computing_molecular_graphics 'ORTEP-3 for Windows (Farrugia, 2012)'
_computing_publication_material 'SHELXL-97 (Sheldrick, 2008)'
_computing_structure_refinement 'SHELXL-97 (Sheldrick, 2008)'
_computing_structure_solution 'SHELXS-97 (Sheldrick, 2008)'
_diffrn_ambient_temperature 135.0(5)
_diffrn_measured_fraction_theta_full 1.000
_diffrn_measured_fraction_theta_max 0.983
_diffrn_measurement_device_type 'Bruker Kappa APEX-II DUO'
_diffrn_measurement_method '\f and \w scans'
_diffrn_radiation_monochromator 'TRIUMPH curved graphite'
_diffrn_radiation_source 'fine-focus sealed tube'
_diffrn_radiation_type MoK\a
_diffrn_radiation_wavelength 0.71073
_diffrn_reflns_av_R_equivalents 0.0325
_diffrn_reflns_av_sigmaI/netI 0.0379
_diffrn_reflns_limit_h_max 20
_diffrn_reflns_limit_h_min -31
_diffrn_reflns_limit_k_max 31
_diffrn_reflns_limit_k_min -18
_diffrn_reflns_limit_l_max 17
_diffrn_reflns_limit_l_min -15
_diffrn_reflns_number 12232
_diffrn_reflns_theta_full 25.00
_diffrn_reflns_theta_max 27.09
_diffrn_reflns_theta_min 1.62
_exptl_absorpt_coefficient_mu 0.073
_exptl_absorpt_correction_T_max 0.9934
_exptl_absorpt_correction_T_min 0.8793
_exptl_absorpt_correction_type multi-scan
_exptl_absorpt_process_details 'SADABS (Sheldrick, 2004)'
_exptl_crystal_colour colourless
_exptl_crystal_density_diffrn 1.204
_exptl_crystal_density_method 'not measured'
_exptl_crystal_description fragment
_exptl_crystal_F_000 2952
_exptl_crystal_recrystallization_method 'Re-crystallisation from solvent: hexane/dichloromethane'
_exptl_crystal_size_max 0.30
_exptl_crystal_size_mid 0.21
_exptl_crystal_size_min 0.09
_platon_squeeze_details
;
The 179 electrons removed by SQUEEZE correspond to 3.6 molecules
of disordered hexane per unit cell or 0.2 per main molecule. This
solvent is included in the density, FW, etc., but is not in the model.
;
_refine_diff_density_max 0.343
_refine_diff_density_min -0.323
_refine_diff_density_rms 0.041
_refine_ls_extinction_method none
_refine_ls_goodness_of_fit_ref 1.071
_refine_ls_hydrogen_treatment mixed
_refine_ls_matrix_type full
_refine_ls_number_parameters 203
_refine_ls_number_reflns 3678
_refine_ls_number_restraints 0
_refine_ls_restrained_S_all 1.071
_refine_ls_R_factor_all 0.0699
_refine_ls_R_factor_gt 0.0483
_refine_ls_shift/su_max 0.000
_refine_ls_shift/su_mean 0.000
_refine_ls_structure_factor_coef Fsqd
_refine_ls_weighting_details 'calc w=1/[\s^2^(Fo^2^)+(0.0571P)^2^+4.8033P] where P=(Fo^2^+2Fc^2^)/3'
_refine_ls_weighting_scheme calc
_refine_ls_wR_factor_gt 0.1181
_refine_ls_wR_factor_ref 0.1262
_reflns_number_gt 2685
_reflns_number_total 3678
_reflns_threshold_expression I>2\s(I)
_cod_data_source_file c5sc01914a2.cif
_cod_data_source_block NDange3
_cod_depositor_comments
;
The following automatic conversions were performed:

'_symmetry_cell_setting' value 'Trigonal' changed to 'trigonal'
according to
/usr/data/users/saulius/crontab/automatic-downloads/rss-feeds/RSC/lib/dictionaries/cif_core.dic
dictionary named 'cif_core.dic' version 2.4.2 from 2011-04-26.

Automatic conversion script
Id: cif_fix_values 3271 2015-04-21 07:52:19Z andrius 

 Adding full bibliography for 1529260--1529265.cif.
;
_cod_original_sg_symbol_Hall '-R 3 '
_cod_original_sg_symbol_H-M 'R -3   '
_cod_database_code 1529261

loop_
_symmetry_equiv_pos_as_xyz
'x, y, z'
'-y, x-y, z'
'-x+y, -x, z'
'x+2/3, y+1/3, z+1/3'
'-y+2/3, x-y+1/3, z+1/3'
'-x+y+2/3, -x+1/3, z+1/3'
'x+1/3, y+2/3, z+2/3'
'-y+1/3, x-y+2/3, z+2/3'
'-x+y+1/3, -x+2/3, z+2/3'
'-x, -y, -z'
'y, -x+y, -z'
'x-y, x, -z'
'-x+2/3, -y+1/3, -z+1/3'
'y+2/3, -x+y+1/3, -z+1/3'
'x-y+2/3, x+1/3, -z+1/3'
'-x+1/3, -y+2/3, -z+2/3'
'y+1/3, -x+y+2/3, -z+2/3'
'x-y+1/3, x+2/3, -z+2/3'

loop_
_atom_site_label
_atom_site_type_symbol
_atom_site_fract_x
_atom_site_fract_y
_atom_site_fract_z
_atom_site_U_iso_or_equiv
_atom_site_adp_type
_atom_site_occupancy
_atom_site_symmetry_multiplicity
_atom_site_calc_flag
_atom_site_refinement_flags
O1 O 0.13148(5) 0.75077(5) 0.75722(7) 0.0357(3) Uani 1 1 d .
N1 N 0.05284(6) 0.54941(6) 0.71803(9) 0.0321(3) Uani 1 1 d .
H1N H 0.0617(8) 0.5341(8) 0.6669(12) 0.038 Uiso 1 1 d .
C1 C 0.12714(7) 0.72767(6) 0.83534(10) 0.0255(3) Uani 1 1 d .
C2 C 0.06738(6) 0.67531(6) 0.87654(9) 0.0238(3) Uani 1 1 d .
C3 C 0.08496(7) 0.67388(7) 0.98231(10) 0.0322(4) Uani 1 1 d .
H3A H 0.0775 0.7023 1.0217 0.039 Uiso 1 1 calc R
H3B H 0.0608 0.6318 1.0090 0.039 Uiso 1 1 calc R
C4 C 0.15323(7) 0.69441(7) 0.97971(11) 0.0356(4) Uani 1 1 d .
H4A H 0.1599 0.6606 0.9582 0.043 Uiso 1 1 calc R
H4B H 0.1724 0.7088 1.0434 0.043 Uiso 1 1 calc R
C5 C 0.17933(7) 0.74747(7) 0.90695(11) 0.0298(3) Uani 1 1 d .
H5 H 0.1825 0.7839 0.9414 0.036 Uiso 1 1 calc R
C6 C 0.05331(6) 0.61658(6) 0.82517(9) 0.0232(3) Uani 1 1 d .
C7 C 0.08105(7) 0.61003(7) 0.74526(10) 0.0271(3) Uani 1 1 d .
H7 H 0.1150 0.6428 0.7132 0.032 Uiso 1 1 calc R
C8 C 0.00532(7) 0.51525(7) 0.77986(10) 0.0298(3) Uani 1 1 d .
C9 C 0.00376(7) 0.55580(6) 0.84897(9) 0.0264(3) Uani 1 1 d .
C10 C -0.04299(8) 0.53159(7) 0.91799(11) 0.0373(4) Uani 1 1 d .
H10 H -0.0450 0.5575 0.9658 0.045 Uiso 1 1 calc R
C11 C -0.08609(9) 0.46969(8) 0.91572(13) 0.0487(5) Uani 1 1 d .
H11 H -0.1182 0.4531 0.9620 0.058 Uiso 1 1 calc R
C12 C -0.08331(9) 0.43075(8) 0.84605(12) 0.0487(5) Uani 1 1 d .
H12 H -0.1138 0.3883 0.8458 0.058 Uiso 1 1 calc R
C13 C -0.03781(8) 0.45254(7) 0.77874(12) 0.0393(4) Uani 1 1 d .
H13 H -0.0356 0.4259 0.7327 0.047 Uiso 1 1 calc R
C14 C 0.24191(7) 0.76832(7) 0.86514(11) 0.0315(4) Uani 1 1 d .
C15 C 0.25418(9) 0.72863(9) 0.8152(2) 0.0789(9) Uani 1 1 d .
H15 H 0.2225 0.6871 0.8065 0.095 Uiso 1 1 calc R
C16 C 0.31172(10) 0.74794(11) 0.7773(3) 0.0972(11) Uani 1 1 d .
H16 H 0.3190 0.7195 0.7430 0.117 Uiso 1 1 calc R
C17 C 0.35865(8) 0.80755(9) 0.78824(16) 0.0535(5) Uani 1 1 d .
H17 H 0.3986 0.8203 0.7635 0.064 Uiso 1 1 calc R
C18 C 0.34667(8) 0.84780(8) 0.83529(14) 0.0455(4) Uani 1 1 d .
H18 H 0.3782 0.8895 0.8424 0.055 Uiso 1 1 calc R
C19 C 0.28847(8) 0.82830(7) 0.87306(13) 0.0421(4) Uani 1 1 d .
H19 H 0.2808 0.8572 0.9051 0.050 Uiso 1 1 calc R
C20 C 0.01443(7) 0.68826(7) 0.86432(11) 0.0324(4) Uani 1 1 d .
H20A H 0.0095 0.6944 0.7963 0.049 Uiso 1 1 calc R
H20B H 0.0235 0.7254 0.9002 0.049 Uiso 1 1 calc R
H20C H -0.0237 0.6533 0.8886 0.049 Uiso 1 1 calc R

loop_
_atom_site_aniso_label
_atom_site_aniso_U_11
_atom_site_aniso_U_22
_atom_site_aniso_U_33
_atom_site_aniso_U_23
_atom_site_aniso_U_13
_atom_site_aniso_U_12
O1 0.0348(6) 0.0358(6) 0.0313(6) 0.0138(5) 0.0056(5) 0.0136(5)
N1 0.0391(8) 0.0363(7) 0.0298(7) -0.0096(6) -0.0035(6) 0.0256(6)
C1 0.0300(8) 0.0208(7) 0.0263(7) 0.0008(6) 0.0039(6) 0.0130(6)
C2 0.0272(7) 0.0221(7) 0.0191(7) 0.0002(5) 0.0030(5) 0.0101(6)
C3 0.0419(9) 0.0251(8) 0.0196(7) -0.0007(6) 0.0007(6) 0.0092(7)
C4 0.0405(9) 0.0298(8) 0.0268(8) 0.0007(6) -0.0093(7) 0.0103(7)
C5 0.0314(8) 0.0229(7) 0.0297(8) -0.0024(6) -0.0025(6) 0.0094(6)
C6 0.0270(7) 0.0241(7) 0.0197(6) 0.0002(5) -0.0014(5) 0.0136(6)
C7 0.0276(8) 0.0297(8) 0.0273(7) -0.0032(6) -0.0026(6) 0.0168(7)
C8 0.0398(9) 0.0268(8) 0.0285(7) -0.0022(6) -0.0103(6) 0.0210(7)
C9 0.0346(8) 0.0229(7) 0.0212(7) 0.0015(5) -0.0052(6) 0.0141(6)
C10 0.0466(10) 0.0289(8) 0.0262(8) 0.0036(6) 0.0021(7) 0.0112(8)
C11 0.0534(11) 0.0336(9) 0.0356(9) 0.0120(7) 0.0028(8) 0.0042(8)
C12 0.0664(13) 0.0211(8) 0.0406(10) 0.0060(7) -0.0164(9) 0.0083(8)
C13 0.0622(11) 0.0239(8) 0.0355(9) -0.0038(7) -0.0177(8) 0.0242(8)
C14 0.0299(8) 0.0253(8) 0.0374(8) -0.0004(6) -0.0052(6) 0.0125(7)
C15 0.0368(11) 0.0337(11) 0.155(3) -0.0280(13) 0.0163(13) 0.0092(9)
C16 0.0462(13) 0.0457(13) 0.198(3) -0.0310(17) 0.0274(16) 0.0219(11)
C17 0.0291(9) 0.0448(11) 0.0901(16) 0.0035(10) 0.0039(9) 0.0211(9)
C18 0.0356(9) 0.0307(9) 0.0589(11) 0.0048(8) 0.0036(8) 0.0081(8)
C19 0.0406(10) 0.0270(8) 0.0515(10) 0.0004(7) 0.0089(8) 0.0116(8)
C20 0.0325(8) 0.0286(8) 0.0367(8) -0.0020(6) 0.0062(7) 0.0156(7)

loop_
_atom_type_symbol
_atom_type_description
_atom_type_scat_dispersion_real
_atom_type_scat_dispersion_imag
_atom_type_scat_source
C C 0.0033 0.0016 'International Tables Vol C Tables 4.2.6.8 and 6.1.1.4'
H H 0.0000 0.0000 'International Tables Vol C Tables 4.2.6.8 and 6.1.1.4'
N N 0.0061 0.0033 'International Tables Vol C Tables 4.2.6.8 and 6.1.1.4'
O O 0.0106 0.0060 'International Tables Vol C Tables 4.2.6.8 and 6.1.1.4'

loop_
_geom_angle_atom_site_label_1
_geom_angle_atom_site_label_2
_geom_angle_atom_site_label_3
_geom_angle
C8 N1 C7 108.85(12)
C8 N1 H1N 124.2(11)
C7 N1 H1N 126.8(11)
O1 C1 C5 125.34(13)
O1 C1 C2 124.33(13)
C5 C1 C2 110.31(12)
C6 C2 C20 110.48(12)
C6 C2 C1 108.00(11)
C20 C2 C1 111.04(12)
C6 C2 C3 111.15(11)
C20 C2 C3 113.58(12)
C1 C2 C3 102.20(11)
C4 C3 C2 104.75(12)
C4 C3 H3A 110.8
C2 C3 H3A 110.8
C4 C3 H3B 110.8
C2 C3 H3B 110.8
H3A C3 H3B 108.9
C3 C4 C5 103.22(12)
C3 C4 H4A 111.1
C5 C4 H4A 111.1
C3 C4 H4B 111.1
C5 C4 H4B 111.1
H4A C4 H4B 109.1
C14 C5 C1 115.89(12)
C14 C5 C4 118.49(13)
C1 C5 C4 103.20(12)
C14 C5 H5 106.1
C1 C5 H5 106.1
C4 C5 H5 106.1
C7 C6 C9 106.39(12)
C7 C6 C2 128.24(13)
C9 C6 C2 125.25(12)
C6 C7 N1 110.37(13)
C6 C7 H7 124.8
N1 C7 H7 124.8
N1 C8 C13 129.77(15)
N1 C8 C9 107.96(13)
C13 C8 C9 122.21(15)
C10 C9 C8 118.40(14)
C10 C9 C6 135.11(14)
C8 C9 C6 106.42(13)
C11 C10 C9 119.17(16)
C11 C10 H10 120.4
C9 C10 H10 120.4
C10 C11 C12 121.00(17)
C10 C11 H11 119.5
C12 C11 H11 119.5
C13 C12 C11 121.42(16)
C13 C12 H12 119.3
C11 C12 H12 119.3
C12 C13 C8 117.78(16)
C12 C13 H13 121.1
C8 C13 H13 121.1
C15 C14 C19 117.40(16)
C15 C14 C5 121.34(15)
C19 C14 C5 121.23(14)
C14 C15 C16 121.10(18)
C14 C15 H15 119.4
C16 C15 H15 119.4
C17 C16 C15 121.1(2)
C17 C16 H16 119.4
C15 C16 H16 119.4
C18 C17 C16 118.41(18)
C18 C17 H17 120.8
C16 C17 H17 120.8
C17 C18 C19 120.37(17)
C17 C18 H18 119.8
C19 C18 H18 119.8
C14 C19 C18 121.54(16)
C14 C19 H19 119.2
C18 C19 H19 119.2
C2 C20 H20A 109.5
C2 C20 H20B 109.5
H20A C20 H20B 109.5
C2 C20 H20C 109.5
H20A C20 H20C 109.5
H20B C20 H20C 109.5

loop_
_geom_bond_atom_site_label_1
_geom_bond_atom_site_label_2
_geom_bond_distance
O1 C1 1.2151(17)
N1 C8 1.371(2)
N1 C7 1.3714(19)
N1 H1N 0.891(17)
C1 C5 1.520(2)
C1 C2 1.5277(19)
C2 C6 1.5132(19)
C2 C20 1.526(2)
C2 C3 1.5481(19)
C3 C4 1.522(2)
C3 H3A 0.9900
C3 H3B 0.9900
C4 C5 1.537(2)
C4 H4A 0.9900
C4 H4B 0.9900
C5 C14 1.503(2)
C5 H5 1.0000
C6 C7 1.3684(19)
C6 C9 1.444(2)
C7 H7 0.9500
C8 C13 1.394(2)
C8 C9 1.417(2)
C9 C10 1.401(2)
C10 C11 1.379(2)
C10 H10 0.9500
C11 C12 1.405(3)
C11 H11 0.9500
C12 C13 1.364(3)
C12 H12 0.9500
C13 H13 0.9500
C14 C15 1.371(3)
C14 C19 1.372(2)
C15 C16 1.378(3)
C15 H15 0.9500
C16 C17 1.373(3)
C16 H16 0.9500
C17 C18 1.358(3)
C17 H17 0.9500
C18 C19 1.391(2)
C18 H18 0.9500
C19 H19 0.9500
C20 H20A 0.9800
C20 H20B 0.9800
C20 H20C 0.9800

loop_
_geom_hbond_atom_site_label_D
_geom_hbond_atom_site_label_H
_geom_hbond_atom_site_label_A
_geom_hbond_distance_DH
_geom_hbond_distance_HA
_geom_hbond_distance_DA
_geom_hbond_angle_DHA
_geom_hbond_site_symmetry_A
N1 H1N O1 0.891(17) 2.033(18) 2.8570(16) 153.4(15) 15_556

loop_
_geom_torsion_atom_site_label_1
_geom_torsion_atom_site_label_2
_geom_torsion_atom_site_label_3
_geom_torsion_atom_site_label_4
_geom_torsion
O1 C1 C2 C6 74.14(17)
C5 C1 C2 C6 -107.39(13)
O1 C1 C2 C20 -47.13(18)
C5 C1 C2 C20 131.34(12)
O1 C1 C2 C3 -168.58(14)
C5 C1 C2 C3 9.90(15)
C6 C2 C3 C4 83.72(14)
C20 C2 C3 C4 -150.95(12)
C1 C2 C3 C4 -31.28(14)
C2 C3 C4 C5 41.31(14)
O1 C1 C5 C14 -35.6(2)
C2 C1 C5 C14 145.97(12)
O1 C1 C5 C4 -166.76(14)
C2 C1 C5 C4 14.79(15)
C3 C4 C5 C14 -163.57(13)
C3 C4 C5 C1 -33.95(15)
C20 C2 C6 C7 111.22(16)
C1 C2 C6 C7 -10.40(19)
C3 C2 C6 C7 -121.74(15)
C20 C2 C6 C9 -64.22(17)
C1 C2 C6 C9 174.17(13)
C3 C2 C6 C9 62.82(18)
C9 C6 C7 N1 -0.69(16)
C2 C6 C7 N1 -176.81(13)
C8 N1 C7 C6 0.68(16)
C7 N1 C8 C13 176.94(15)
C7 N1 C8 C9 -0.37(16)
N1 C8 C9 C10 177.37(13)
C13 C8 C9 C10 -0.2(2)
N1 C8 C9 C6 -0.05(15)
C13 C8 C9 C6 -177.61(13)
C7 C6 C9 C10 -176.34(16)
C2 C6 C9 C10 -0.1(3)
C7 C6 C9 C8 0.45(15)
C2 C6 C9 C8 176.72(12)
C8 C9 C10 C11 -0.8(2)
C6 C9 C10 C11 175.71(17)
C9 C10 C11 C12 0.7(3)
C10 C11 C12 C13 0.5(3)
C11 C12 C13 C8 -1.4(3)
N1 C8 C13 C12 -175.71(15)
C9 C8 C13 C12 1.3(2)
C1 C5 C14 C15 -64.5(2)
C4 C5 C14 C15 59.0(2)
C1 C5 C14 C19 113.49(17)
C4 C5 C14 C19 -122.99(17)
C19 C14 C15 C16 2.1(4)
C5 C14 C15 C16 -179.8(3)
C14 C15 C16 C17 0.0(5)
C15 C16 C17 C18 -1.8(4)
C16 C17 C18 C19 1.4(3)
C15 C14 C19 C18 -2.5(3)
C5 C14 C19 C18 179.42(16)
C17 C18 C19 C14 0.7(3)

loop_
_platon_squeeze_void_nr
_platon_squeeze_void_average_x
_platon_squeeze_void_average_y
_platon_squeeze_void_average_z
_platon_squeeze_void_volume
_platon_squeeze_void_count_electrons
_platon_squeeze_void_content
1 0.333 0.667 0.167 328 60 ' '
2 0.667 0.333 -0.167 328 60 ' '
3 0.000 0.000 0.500 324 60 ' '
